data_4329302
loop_
_publ_author_name
'Dmitrii S. Bolotin'
'Nadezhda A. Bokach'
'Matti Haukka'
'Vadim Yu. Kukushkin'

_publ_section_title
;
 Amidoximes Provide Facile Platinum(II)-Mediated Oxime-Nitrile Coupling
;
_journal_name_full 'Inorganic Chemistry'
_journal_page_first 5950
_journal_page_last 5964
_journal_paper_doi 10.1021/ic3006019
_journal_volume 51
_journal_year 2012
_chemical_formula_moiety 'C20 H26 Cl2 N6 O2 Pt, 2(C H4 O)'
_chemical_formula_sum 'C22 H34 Cl2 N6 O4 Pt'
_chemical_formula_weight 712.54
_chemical_name_systematic
; 
 ? 
;
_space_group_IT_number 15
_symmetry_cell_setting monoclinic
_symmetry_space_group_name_Hall '-C 2yc'
_symmetry_space_group_name_H-M 'C 1 2/c 1'
_atom_sites_solution_hydrogens geom
_atom_sites_solution_primary direct
_atom_sites_solution_secondary difmap
_audit_creation_method SHELXL-97
_cell_angle_alpha 90.00
_cell_angle_beta 108.033(3)
_cell_angle_gamma 90.00
_cell_formula_units_Z 4
_cell_length_a 18.5387(9)
_cell_length_b 7.7353(3)
_cell_length_c 20.1238(8)
_cell_measurement_reflns_used 9888
_cell_measurement_temperature 100(2)
_cell_measurement_theta_max 33.19
_cell_measurement_theta_min 2.87
_cell_volume 2744.0(2)
_computing_cell_refinement 'SAINT (Bruker AXS, 2009)'
_computing_data_collection 'APEX2 (Bruker AXS, 2010)'
_computing_data_reduction 'SAINT (Bruker AXS, 2009)'
_computing_molecular_graphics 'Diamond v.3.2g (Brandenburg, 2011)'
_computing_publication_material 'SHELXL-97 (Sheldrick, 2008)'
_computing_structure_refinement 'SHELXL-97 (Sheldrick, 2008)'
_computing_structure_solution 'SHELXS-97 (Sheldrick, 2008)'
_diffrn_ambient_temperature 100(2)
_diffrn_detector_area_resol_mean 16
_diffrn_measured_fraction_theta_full 0.996
_diffrn_measured_fraction_theta_max 0.996
_diffrn_measurement_device '62mm x 62mm CCD camera on \k-goniostat'
_diffrn_measurement_device_type 'Bruker KAPPA APEX II DUO CCD'
_diffrn_measurement_method '\f scans and \w scans with \k offset'
_diffrn_radiation_monochromator 'curved graphite crystal'
_diffrn_radiation_source 'fine-focus sealed tube'
_diffrn_radiation_type MoK\a
_diffrn_radiation_wavelength 0.71073
_diffrn_reflns_av_R_equivalents 0.0186
_diffrn_reflns_av_sigmaI/netI 0.0127
_diffrn_reflns_limit_h_max 28
_diffrn_reflns_limit_h_min -28
_diffrn_reflns_limit_k_max 11
_diffrn_reflns_limit_k_min -11
_diffrn_reflns_limit_l_max 30
_diffrn_reflns_limit_l_min -30
_diffrn_reflns_number 34452
_diffrn_reflns_theta_full 33.19
_diffrn_reflns_theta_max 33.19
_diffrn_reflns_theta_min 2.13
_exptl_absorpt_coefficient_mu 5.347
_exptl_absorpt_correction_T_max 0.3753
_exptl_absorpt_correction_T_min 0.1403
_exptl_absorpt_correction_type multi-scan
_exptl_absorpt_process_details 'SADABS (Sheldrick, 2008)'
_exptl_crystal_colour yellow
_exptl_crystal_density_diffrn 1.725
_exptl_crystal_description block
_exptl_crystal_F_000 1408
_exptl_crystal_size_max 0.61
_exptl_crystal_size_mid 0.34
_exptl_crystal_size_min 0.23
_refine_diff_density_max 1.985
_refine_diff_density_min -0.854
_refine_diff_density_rms 0.100
_refine_ls_extinction_method none
_refine_ls_goodness_of_fit_ref 1.058
_refine_ls_hydrogen_treatment constr
_refine_ls_matrix_type full
_refine_ls_number_parameters 182
_refine_ls_number_reflns 5228
_refine_ls_number_restraints 0
_refine_ls_restrained_S_all 1.058
_refine_ls_R_factor_all 0.0268
_refine_ls_R_factor_gt 0.0189
_refine_ls_shift/su_max 0.000
_refine_ls_shift/su_mean 0.000
_refine_ls_structure_factor_coef Fsqd
_refine_ls_weighting_details 'calc w=1/[\s^2^(Fo^2^)+(0.0076P)^2^+10.5666P] where P=(Fo^2^+2Fc^2^)/3'
_refine_ls_weighting_scheme calc
_refine_ls_wR_factor_gt 0.0380
_refine_ls_wR_factor_ref 0.0418
_reflns_number_gt 4250
_reflns_number_total 5228
_reflns_threshold_expression >2sigma(I)
_cod_data_source_file ic3006019_si_002_09.cif
_cod_data_source_block 9b
_cod_original_sg_symbol_H-M 'C 2/c'
_cod_database_code 4329302

loop_
_symmetry_equiv_pos_as_xyz
'x, y, z'
'-x, y, -z+1/2'
'x+1/2, y+1/2, z'
'-x+1/2, y+1/2, -z+1/2'
'-x, -y, -z'
'x, -y, z-1/2'
'-x+1/2, -y+1/2, -z'
'x+1/2, -y+1/2, z-1/2'

loop_
_atom_site_label
_atom_site_type_symbol
_atom_site_fract_x
_atom_site_fract_y
_atom_site_fract_z
_atom_site_U_iso_or_equiv
_atom_site_adp_type
_atom_site_occupancy
_atom_site_symmetry_multiplicity
_atom_site_calc_flag
_atom_site_refinement_flags
_atom_site_disorder_assembly
_atom_site_disorder_group
Pt1 Pt 0.5000 0.0000 0.0000 0.01661(3) Uani 1 2 d S . .
Cl1 Cl 0.41096(3) 0.13769(6) 0.03962(2) 0.02242(8) Uani 1 1 d . . .
O1 O 0.48309(10) -0.4517(3) 0.11211(10) 0.0544(6) Uani 1 1 d . A .
N1 N 0.50894(9) -0.1941(2) 0.06838(8) 0.0196(3) Uani 1 1 d . A .
H1N H 0.5522 -0.2077 0.0996 0.029 Uiso 1 1 d R . .
N2 N 0.55310(10) -0.4210(3) 0.16797(9) 0.0276(4) Uani 1 1 d . . .
N3 N 0.54014(10) -0.7214(3) 0.17972(9) 0.0282(4) Uani 1 1 d . . .
H3M H 0.5573 -0.8192 0.1985 0.042 Uiso 1 1 d R . .
H3N H 0.5010 -0.7209 0.1412 0.042 Uiso 1 1 d R . .
C1 C 0.46749(15) -0.3235(4) 0.06491(13) 0.0474(8) Uani 1 1 d . . .
C1A C 0.4095(2) -0.3791(5) -0.00538(18) 0.0246(9) Uani 0.554(6) 1 d P A 3
H1AA H 0.4176 -0.3136 -0.0448 0.029 Uiso 0.554(6) 1 calc PR A 3
H1AB H 0.4140 -0.5042 -0.0137 0.029 Uiso 0.554(6) 1 calc PR A 3
C1B C 0.3780(2) -0.3146(6) 0.0273(2) 0.0214(10) Uani 0.446(6) 1 d P A 4
H1BA H 0.3499 -0.3789 0.0540 0.026 Uiso 0.446(6) 1 calc PR A 4
H1BB H 0.3598 -0.1936 0.0209 0.026 Uiso 0.446(6) 1 calc PR A 4
O1S O 0.57214(12) -0.0679(4) 0.24566(13) 0.0646(7) Uani 1 1 d . . .
H1S H 0.5589 -0.1528 0.2186 0.097 Uiso 1 1 calc R . .
C1S C 0.6221(2) -0.1243(4) 0.3106(2) 0.0595(9) Uani 1 1 d . . .
H1SA H 0.6747 -0.1138 0.3101 0.089 Uiso 1 1 calc R . .
H1SB H 0.6113 -0.2453 0.3184 0.089 Uiso 1 1 calc R . .
H1SC H 0.6150 -0.0527 0.3483 0.089 Uiso 1 1 calc R . .
C2A C 0.3327(2) -0.3375(6) 0.0026(2) 0.0384(12) Uani 0.554(6) 1 d P A 3
H2AA H 0.3253 -0.4060 0.0410 0.058 Uiso 0.554(6) 1 calc PR A 3
H2AB H 0.2927 -0.3654 -0.0409 0.058 Uiso 0.554(6) 1 calc PR A 3
H2AC H 0.3303 -0.2142 0.0130 0.058 Uiso 0.554(6) 1 calc PR A 3
C2B C 0.3702(3) -0.4003(8) -0.0420(3) 0.0344(13) Uani 0.446(6) 1 d P A 4
H2BA H 0.3987 -0.3343 -0.0670 0.052 Uiso 0.446(6) 1 calc PR A 4
H2BB H 0.3165 -0.4040 -0.0699 0.052 Uiso 0.446(6) 1 calc PR A 4
H2BC H 0.3902 -0.5183 -0.0339 0.052 Uiso 0.446(6) 1 calc PR A 4
C4 C 0.57523(11) -0.5700(3) 0.19765(9) 0.0211(3) Uani 1 1 d . . .
C5 C 0.64659(10) -0.5653(3) 0.25689(9) 0.0188(3) Uani 1 1 d . . .
C6 C 0.70600(12) -0.4597(3) 0.25321(11) 0.0250(4) Uani 1 1 d . . .
H6 H 0.7011 -0.3919 0.2127 0.030 Uiso 1 1 calc R . .
C7 C 0.77257(12) -0.4540(3) 0.30910(12) 0.0305(5) Uani 1 1 d . . .
H7 H 0.8131 -0.3817 0.3068 0.037 Uiso 1 1 calc R . .
C8 C 0.78013(12) -0.5531(3) 0.36821(11) 0.0292(4) Uani 1 1 d . . .
H8 H 0.8257 -0.5484 0.4063 0.035 Uiso 1 1 calc R . .
C9 C 0.72141(12) -0.6589(3) 0.37169(10) 0.0270(4) Uani 1 1 d . . .
H9 H 0.7267 -0.7272 0.4122 0.032 Uiso 1 1 calc R . .
C10 C 0.65458(11) -0.6658(3) 0.31601(10) 0.0236(4) Uani 1 1 d . . .
H10 H 0.6144 -0.7391 0.3184 0.028 Uiso 1 1 calc R . .

loop_
_atom_site_aniso_label
_atom_site_aniso_U_11
_atom_site_aniso_U_22
_atom_site_aniso_U_33
_atom_site_aniso_U_23
_atom_site_aniso_U_13
_atom_site_aniso_U_12
Pt1 0.01829(4) 0.01276(4) 0.01526(4) -0.00040(4) 0.00004(3) -0.00042(4)
Cl1 0.0241(2) 0.02136(19) 0.01984(18) -0.00132(16) 0.00391(15) 0.00126(16)
O1 0.0310(9) 0.0600(12) 0.0483(11) 0.0401(10) -0.0226(8) -0.0232(8)
N1 0.0195(7) 0.0183(7) 0.0167(7) 0.0003(5) -0.0007(5) 0.0004(6)
N2 0.0190(8) 0.0375(10) 0.0202(8) 0.0108(7) -0.0031(6) -0.0025(7)
N3 0.0218(8) 0.0376(10) 0.0195(7) 0.0034(7) -0.0020(6) -0.0043(7)
C1 0.0398(13) 0.0435(14) 0.0362(12) 0.0256(11) -0.0212(10) -0.0222(11)
C1A 0.0280(18) 0.0241(17) 0.0148(15) 0.0014(12) -0.0033(13) -0.0044(14)
C1B 0.018(2) 0.0214(19) 0.0201(19) 0.0014(15) -0.0012(16) -0.0009(15)
O1S 0.0387(11) 0.0904(18) 0.0715(15) -0.0545(14) 0.0270(11) -0.0252(11)
C1S 0.063(2) 0.0434(16) 0.087(3) -0.0318(17) 0.045(2) -0.0116(15)
C2A 0.024(2) 0.043(3) 0.039(2) 0.0030(19) -0.0050(18) -0.0029(17)
C2B 0.034(3) 0.039(3) 0.024(2) -0.006(2) -0.002(2) -0.002(2)
C4 0.0171(8) 0.0306(10) 0.0148(7) 0.0029(7) 0.0040(6) 0.0001(7)
C5 0.0172(8) 0.0221(8) 0.0153(7) -0.0008(6) 0.0025(6) 0.0034(6)
C6 0.0222(9) 0.0254(9) 0.0239(9) 0.0026(7) 0.0021(7) 0.0008(7)
C7 0.0212(9) 0.0294(10) 0.0345(11) 0.0001(8) -0.0006(8) -0.0027(8)
C8 0.0224(9) 0.0321(10) 0.0251(9) -0.0032(8) -0.0045(7) 0.0043(8)
C9 0.0264(10) 0.0332(11) 0.0167(8) 0.0022(7) -0.0001(7) 0.0043(8)
C10 0.0201(8) 0.0318(10) 0.0172(8) 0.0022(7) 0.0031(6) 0.0008(7)

loop_
_atom_type_symbol
_atom_type_description
_atom_type_scat_dispersion_real
_atom_type_scat_dispersion_imag
_atom_type_scat_source
C C 0.0033 0.0016 'International Tables Vol C Tables 4.2.6.8 and 6.1.1.4'
H H 0.0000 0.0000 'International Tables Vol C Tables 4.2.6.8 and 6.1.1.4'
N N 0.0061 0.0033 'International Tables Vol C Tables 4.2.6.8 and 6.1.1.4'
Pt Pt -1.7033 8.3905 'International Tables Vol C Tables 4.2.6.8 and 6.1.1.4'
O O 0.0106 0.0060 'International Tables Vol C Tables 4.2.6.8 and 6.1.1.4'
Cl Cl 0.1484 0.1585 'International Tables Vol C Tables 4.2.6.8 and 6.1.1.4'

loop_
_geom_angle_atom_site_label_1
_geom_angle_atom_site_label_2
_geom_angle_atom_site_label_3
_geom_angle
_geom_angle_site_symmetry_1
_geom_angle_site_symmetry_3
_geom_angle_publ_flag
N1 Pt1 N1 180.00(7) . 5_655 ?
N1 Pt1 Cl1 88.60(5) . 5_655 ?
N1 Pt1 Cl1 91.40(5) 5_655 5_655 ?
N1 Pt1 Cl1 91.40(5) . . yes
N1 Pt1 Cl1 88.60(5) 5_655 . ?
Cl1 Pt1 Cl1 179.999(14) 5_655 . ?
C1 O1 N2 111.87(17) . . yes
C1 N1 Pt1 129.87(14) . . ?
C1 N1 H1N 111.2 . . ?
Pt1 N1 H1N 117.0 . . ?
C4 N2 O1 106.81(17) . . yes
C4 N3 H3M 124.7 . . ?
C4 N3 H3N 115.7 . . ?
H3M N3 H3N 118.7 . . ?
N1 C1 O1 123.94(19) . . yes
N1 C1 C1A 120.9(2) . . ?
O1 C1 C1A 112.2(2) . . ?
N1 C1 C1B 121.5(3) . . ?
O1 C1 C1B 109.4(2) . . ?
C1A C1 C1B 41.8(2) . . ?
C2A C1A C1 104.6(3) . . ?
C2A C1A H1AA 110.8 . . ?
C1 C1A H1AA 110.8 . . ?
C2A C1A H1AB 110.8 . . ?
C1 C1A H1AB 110.8 . . ?
H1AA C1A H1AB 108.9 . . ?
C2B C1B C1 102.0(4) . . ?
C2B C1B H1BA 111.4 . . ?
C1 C1B H1BA 111.4 . . ?
C2B C1B H1BB 111.4 . . ?
C1 C1B H1BB 111.4 . . ?
H1BA C1B H1BB 109.2 . . ?
C1S O1S H1S 109.5 . . ?
O1S C1S H1SA 109.5 . . ?
O1S C1S H1SB 109.5 . . ?
H1SA C1S H1SB 109.5 . . ?
O1S C1S H1SC 109.5 . . ?
H1SA C1S H1SC 109.5 . . ?
H1SB C1S H1SC 109.5 . . ?
N2 C4 N3 126.43(17) . . ?
N2 C4 C5 114.99(18) . . ?
N3 C4 C5 118.58(18) . . ?
C10 C5 C6 119.83(17) . . ?
C10 C5 C4 120.45(18) . . ?
C6 C5 C4 119.72(17) . . ?
C7 C6 C5 119.7(2) . . ?
C7 C6 H6 120.2 . . ?
C5 C6 H6 120.2 . . ?
C8 C7 C6 120.4(2) . . ?
C8 C7 H7 119.8 . . ?
C6 C7 H7 119.8 . . ?
C9 C8 C7 119.99(19) . . ?
C9 C8 H8 120.0 . . ?
C7 C8 H8 120.0 . . ?
C8 C9 C10 120.09(19) . . ?
C8 C9 H9 120.0 . . ?
C10 C9 H9 120.0 . . ?
C5 C10 C9 120.05(19) . . ?
C5 C10 H10 120.0 . . ?
C9 C10 H10 120.0 . . ?

loop_
_geom_bond_atom_site_label_1
_geom_bond_atom_site_label_2
_geom_bond_distance
_geom_bond_site_symmetry_2
_geom_bond_publ_flag
Pt1 N1 2.0083(16) . yes
Pt1 N1 2.0084(16) 5_655 ?
Pt1 Cl1 2.3042(5) 5_655 ?
Pt1 Cl1 2.3042(5) . yes
O1 C1 1.342(3) . yes
O1 N2 1.450(2) . yes
N1 C1 1.251(3) . yes
N1 H1N 0.8574 . ?
N2 C4 1.305(3) . ?
N3 C4 1.334(3) . ?
N3 H3M 0.8612 . ?
N3 H3N 0.8833 . ?
C1 C1A 1.549(4) . ?
C1 C1B 1.597(5) . ?
C1A C2A 1.518(6) . ?
C1A H1AA 0.9900 . ?
C1A H1AB 0.9900 . ?
C1B C2B 1.509(7) . ?
C1B H1BA 0.9900 . ?
C1B H1BB 0.9900 . ?
O1S C1S 1.417(5) . ?
O1S H1S 0.8400 . ?
C1S H1SA 0.9800 . ?
C1S H1SB 0.9800 . ?
C1S H1SC 0.9800 . ?
C2A H2AA 0.9800 . ?
C2A H2AB 0.9800 . ?
C2A H2AC 0.9800 . ?
C2B H2BA 0.9800 . ?
C2B H2BB 0.9800 . ?
C2B H2BC 0.9800 . ?
C4 C5 1.482(3) . ?
C5 C10 1.390(3) . ?
C5 C6 1.392(3) . ?
C6 C7 1.390(3) . ?
C6 H6 0.9500 . ?
C7 C8 1.385(3) . ?
C7 H7 0.9500 . ?
C8 C9 1.381(3) . ?
C8 H8 0.9500 . ?
C9 C10 1.391(3) . ?
C9 H9 0.9500 . ?
C10 H10 0.9500 . ?

loop_
_geom_hbond_atom_site_label_D
_geom_hbond_atom_site_label_H
_geom_hbond_atom_site_label_A
_geom_hbond_distance_DH
_geom_hbond_distance_HA
_geom_hbond_distance_DA
_geom_hbond_angle_DHA
_geom_hbond_site_symmetry_A
_geom_hbond_publ_flag
O1S H1S N2 0.84 2.30 3.113(3) 163.2 . yes
N1 H1N N2 0.86 2.15 2.598(2) 112.6 . yes
N3 H3M O1S 0.86 2.12 2.968(4) 165.9 1_545 yes
N3 H3N Cl1 0.88 2.46 3.2698(17) 152.9 1_545 yes
